data_1534464
loop_
_publ_author_name
'Gemmill, W.R.'
'Smith, M.D.'
'zur Loye, H.C.'

_publ_section_title
;
 Synthesis and magnetic properties of the double perovskites Ln2 Na Ru O6
 (Ln = La, Pr, Nd)
;
_journal_name_full 'Journal of Solid State Chemistry'
_journal_page_first 3560
_journal_page_last 3567
_journal_volume 177
_journal_year 2004
_chemical_formula_sum 'Na O6 Pr2 Ru'
_chemical_name_systematic 'Pr2 Na Ru O6'
_space_group_IT_number 14
_symmetry_space_group_name_Hall '-P 2yn'
_symmetry_space_group_name_H-M 'P 1 21/n 1'
_cell_angle_alpha 90
_cell_angle_beta 90.786
_cell_angle_gamma 90
_cell_formula_units_Z 2
_cell_length_a 5.5173
_cell_length_b 5.9119
_cell_length_c 7.9039
_cell_volume 257.783
_citation_journal_id_ASTM JSSCBI
_cod_data_source_file Gemmill_JSSCBI_2004_1657.cif
_cod_data_source_block Na1O6Pr2Ru1
_cod_original_sg_symbol_Hall '-P 2ybc (x-z,y,z)'
_cod_original_formula_sum 'Na1 O6 Pr2 Ru1'
_cod_database_code 1534464

loop_
_symmetry_equiv_pos_as_xyz
x,y,z
-x+1/2,y+1/2,-z+1/2
-x,-y,-z
x-1/2,-y-1/2,z-1/2

loop_
_atom_site_label
_atom_site_type_symbol
_atom_site_fract_x
_atom_site_fract_y
_atom_site_fract_z
_atom_site_occupancy
_atom_site_U_iso_or_equiv
Na1 Na+1 0 0 0 1 0.0
O1 O-2 0.2082 0.3273 0.05 1 0.0
Pr1 Pr+3 0.48165 0.07033 0.25273 1 0.0
O2 O-2 0.6136 0.4518 0.2318 1 0.0
Ru1 Ru+5 0.5 0.5 0 1 0.0
O3 O-2 0.335 0.7799 0.0653 1 0.0
